data_7018051
loop_
_publ_author_name
'Yin, Wenlong'
'Feng, Kai'
'Mei, Dajiang'
'Yao, Jiyong'
'Fu, Peizhen'
'Wu, Yicheng'

_publ_section_title
;
 Ba(2)AgInS(4) and Ba(4)MGa(5)Se(12) (M = Ag, Li): syntheses, structures,
 and optical properties.
;
_journal_issue 8
_journal_name_full 'Dalton transactions (Cambridge, England : 2003)'
_journal_page_first 2272
_journal_page_last 2276
_journal_paper_doi 10.1039/c2dt11895e
_journal_volume 41
_journal_year 2012
_chemical_formula_sum 'Ag Ba2 In S4'
_chemical_formula_weight 625.61
_chemical_name_systematic
;
?
;
_space_group_IT_number 14
_symmetry_cell_setting monoclinic
_symmetry_space_group_name_Hall '-P 2ybc'
_symmetry_space_group_name_H-M 'P 1 21/c 1'
_atom_sites_solution_primary direct
_atom_sites_solution_secondary difmap
_audit_creation_method SHELXL-97
_cell_angle_alpha 90.00
_cell_angle_beta 106.80(3)
_cell_angle_gamma 90.00
_cell_formula_units_Z 4
_cell_length_a 8.3434(17)
_cell_length_b 7.2579(15)
_cell_length_c 14.544(5)
_cell_measurement_reflns_used 3051
_cell_measurement_temperature 93(2)
_cell_measurement_theta_max 29.0856
_cell_measurement_theta_min 2.8065
_cell_volume 843.1(4)
_computing_cell_refinement 'CrystalClear (Rigaku Inc., 2008)'
_computing_data_collection 'CrystalClear (Rigaku Inc., 2008)'
_computing_data_reduction 'CrystalClear (Rigaku Inc., 2008)'
_computing_molecular_graphics 'SHELXL-97 (Sheldrick, 1997)'
_computing_publication_material 'SHELXL-97 (Sheldrick, 1997)'
_computing_structure_refinement 'SHELXL-97 (Sheldrick, 1997)'
_computing_structure_solution 'SHELXS-97 (Sheldrick, 1990)'
_diffrn_ambient_temperature 93(2)
_diffrn_measured_fraction_theta_full 0.966
_diffrn_measured_fraction_theta_max 0.966
_diffrn_measurement_device_type 'Rigaku AFC10 diffractometer'
_diffrn_measurement_method '\f and \w scan'
_diffrn_radiation_monochromator 'Graphite Monochromator'
_diffrn_radiation_source 'Rotating Anode'
_diffrn_radiation_type MoK\a
_diffrn_radiation_wavelength 0.71073
_diffrn_reflns_av_R_equivalents 0.0416
_diffrn_reflns_av_sigmaI/netI 0.0391
_diffrn_reflns_limit_h_max 10
_diffrn_reflns_limit_h_min -10
_diffrn_reflns_limit_k_max 9
_diffrn_reflns_limit_k_min -9
_diffrn_reflns_limit_l_max 19
_diffrn_reflns_limit_l_min -19
_diffrn_reflns_number 7051
_diffrn_reflns_theta_full 29.09
_diffrn_reflns_theta_max 29.09
_diffrn_reflns_theta_min 2.55
_exptl_absorpt_coefficient_mu 15.095
_exptl_absorpt_correction_T_max 0.294
_exptl_absorpt_correction_T_min 0.137
_exptl_absorpt_correction_type numerical
_exptl_absorpt_process_details 'CrystalClear (Rigaku Inc., 2008)'
_exptl_crystal_colour Red
_exptl_crystal_density_diffrn 4.929
_exptl_crystal_density_method 'not measured'
_exptl_crystal_description Chip
_exptl_crystal_F_000 1088
_exptl_crystal_size_max 0.1490
_exptl_crystal_size_mid 0.0890
_exptl_crystal_size_min 0.0530
_refine_diff_density_max 2.328
_refine_diff_density_min -5.882
_refine_diff_density_rms 0.427
_refine_ls_extinction_method none
_refine_ls_goodness_of_fit_ref 1.041
_refine_ls_matrix_type full
_refine_ls_number_parameters 73
_refine_ls_number_reflns 2192
_refine_ls_number_restraints 0
_refine_ls_restrained_S_all 1.041
_refine_ls_R_factor_all 0.0469
_refine_ls_R_factor_gt 0.0358
_refine_ls_shift/su_max 0.000
_refine_ls_shift/su_mean 0.000
_refine_ls_structure_factor_coef Fsqd
_refine_ls_weighting_details 'calc w=1/[\s^2^(Fo^2^)+(0.0400P)^2^+0.0000P] where P=(Fo^2^+2Fc^2^)/3'
_refine_ls_weighting_scheme calc
_refine_ls_wR_factor_gt 0.0785
_refine_ls_wR_factor_ref 0.0825
_reflns_number_gt 1825
_reflns_number_total 2192
_reflns_threshold_expression >2sigma(I)
_cod_data_source_file c2dt11895e.txt
_cod_data_source_block Ba2AgInS4
_cod_original_sg_symbol_H-M P21/c
_cod_database_code 7018051

loop_
_symmetry_equiv_pos_as_xyz
'x, y, z'
'-x, y+1/2, -z+1/2'
'-x, -y, -z'
'x, -y-1/2, z-1/2'

loop_
_atom_site_label
_atom_site_type_symbol
_atom_site_fract_x
_atom_site_fract_y
_atom_site_fract_z
_atom_site_U_iso_or_equiv
_atom_site_adp_type
_atom_site_occupancy
_atom_site_symmetry_multiplicity
_atom_site_calc_flag
Ba1 Ba 0.05506(5) 0.34369(5) 0.35764(3) 0.00666(11) Uani 1 1 d
Ba2 Ba 0.55529(5) 0.34201(5) 0.36414(3) 0.00619(11) Uani 1 1 d
In In 0.18682(6) 0.31889(7) 0.12252(3) 0.00588(12) Uani 1 1 d
Ag Ag 0.67786(8) 0.36708(12) 0.10066(5) 0.0395(2) Uani 1 1 d
S1 S 0.10119(19) 0.7434(2) 0.46962(11) 0.0082(3) Uani 1 1 d
S2 S 0.2447(2) 0.5756(2) 0.23330(11) 0.0069(3) Uani 1 1 d
S3 S 0.2560(2) 0.0771(2) 0.25310(10) 0.0064(3) Uani 1 1 d
S4 S 0.38154(19) 0.2495(2) 0.02863(11) 0.0083(3) Uani 1 1 d

loop_
_atom_site_aniso_label
_atom_site_aniso_U_11
_atom_site_aniso_U_22
_atom_site_aniso_U_33
_atom_site_aniso_U_23
_atom_site_aniso_U_13
_atom_site_aniso_U_12
Ba1 0.0059(2) 0.0067(2) 0.00726(18) -0.00002(14) 0.00182(14) 0.00023(15)
Ba2 0.0050(2) 0.0067(2) 0.00665(18) -0.00035(13) 0.00144(14) -0.00041(14)
In 0.0056(2) 0.0059(2) 0.0059(2) -0.00107(16) 0.00123(16) -0.00048(18)
Ag 0.0124(3) 0.0688(6) 0.0385(4) -0.0442(4) 0.0093(3) -0.0102(3)
S1 0.0045(7) 0.0110(8) 0.0086(7) 0.0016(6) 0.0012(6) 0.0002(6)
S2 0.0083(8) 0.0042(8) 0.0078(7) 0.0000(5) 0.0018(6) 0.0005(6)
S3 0.0085(8) 0.0043(8) 0.0058(6) -0.0002(6) 0.0009(6) 0.0001(6)
S4 0.0067(7) 0.0112(8) 0.0071(7) -0.0007(6) 0.0022(6) 0.0006(7)

loop_
_atom_type_symbol
_atom_type_description
_atom_type_scat_dispersion_real
_atom_type_scat_dispersion_imag
_atom_type_scat_source
Ag Ag -0.8971 1.1015 'International Tables Vol C Tables 4.2.6.8 and 6.1.1.4'
Ba Ba -0.3244 2.2819 'International Tables Vol C Tables 4.2.6.8 and 6.1.1.4'
In In -0.7276 1.3100 'International Tables Vol C Tables 4.2.6.8 and 6.1.1.4'
S S 0.1246 0.1234 'International Tables Vol C Tables 4.2.6.8 and 6.1.1.4'

loop_
_geom_angle_atom_site_label_1
_geom_angle_atom_site_label_2
_geom_angle_atom_site_label_3
_geom_angle
_geom_angle_site_symmetry_1
_geom_angle_site_symmetry_3
S3 Ba1 S2 71.19(4) 2 2_545
S3 Ba1 S4 155.80(4) 2 4_566
S2 Ba1 S4 126.44(5) 2_545 4_566
S3 Ba1 S2 84.05(4) 2 .
S2 Ba1 S2 123.40(3) 2_545 .
S4 Ba1 S2 95.85(5) 4_566 .
S3 Ba1 S1 92.60(5) 2 3_566
S2 Ba1 S1 75.74(5) 2_545 3_566
S4 Ba1 S1 78.24(5) 4_566 3_566
S2 Ba1 S1 157.50(4) . 3_566
S3 Ba1 S3 123.43(3) 2 .
S2 Ba1 S3 83.61(4) 2_545 .
S4 Ba1 S3 78.24(5) 4_566 .
S2 Ba1 S3 68.85(4) . .
S1 Ba1 S3 129.55(5) 3_566 .
S3 Ba1 S1 74.85(5) 2 .
S2 Ba1 S1 135.91(4) 2_545 .
S4 Ba1 S1 81.36(5) 4_566 .
S2 Ba1 S1 79.05(4) . .
S1 Ba1 S1 78.60(5) 3_566 .
S3 Ba1 S1 139.57(4) . .
S3 Ba1 In 129.20(4) 2 4_566
S2 Ba1 In 101.11(4) 2_545 4_566
S4 Ba1 In 39.26(3) 4_566 4_566
S2 Ba1 In 132.63(4) . 4_566
S1 Ba1 In 39.11(3) 3_566 4_566
S3 Ba1 In 104.49(4) . 4_566
S1 Ba1 In 79.49(3) . 4_566
S3 Ba1 In 88.61(4) 2 .
S2 Ba1 In 89.66(4) 2_545 .
S4 Ba1 In 106.35(4) 4_566 .
S2 Ba1 In 38.39(3) . .
S1 Ba1 In 164.06(3) 3_566 .
S3 Ba1 In 40.31(3) . .
S1 Ba1 In 116.96(3) . .
In Ba1 In 142.19(2) 4_566 .
S3 Ba1 In 38.62(3) 2 2
S2 Ba1 In 101.83(4) 2_545 2
S4 Ba1 In 117.18(3) 4_566 2
S2 Ba1 In 86.00(3) . 2
S1 Ba1 In 77.78(4) 3_566 2
S3 Ba1 In 152.27(3) . 2
S1 Ba1 In 37.25(3) . 2
In Ba1 In 101.11(2) 4_566 2
In Ba1 In 112.071(18) . 2
S3 Ba1 Ag 151.09(3) 2 2_645
S2 Ba1 Ag 82.60(4) 2_545 2_645
S4 Ba1 Ag 52.73(4) 4_566 2_645
S2 Ba1 Ag 101.11(3) . 2_645
S1 Ba1 Ag 92.57(4) 3_566 2_645
S3 Ba1 Ag 38.75(3) . 2_645
S1 Ba1 Ag 134.03(4) . 2_645
In Ba1 Ag 66.82(2) 4_566 2_645
In Ba1 Ag 79.02(2) . 2_645
In Ba1 Ag 167.856(18) 2 2_645
S3 Ba1 Ba2 133.88(3) 2 .
S2 Ba1 Ba2 132.92(3) 2_545 .
S4 Ba1 Ba2 49.74(4) 4_566 .
S2 Ba1 Ba2 49.95(3) . .
S1 Ba1 Ba2 127.97(4) 3_566 .
S3 Ba1 Ba2 49.47(3) . .
S1 Ba1 Ba2 91.05(3) . .
In Ba1 Ba2 88.97(3) 4_566 .
In Ba1 Ba2 58.75(3) . .
In Ba1 Ba2 121.333(14) 2 .
Ag Ba1 Ba2 59.294(15) 2_645 .
S3 Ba2 S2 71.01(4) 2_655 2_645
S3 Ba2 S3 119.60(3) 2_655 .
S2 Ba2 S3 80.87(4) 2_645 .
S3 Ba2 S4 157.59(4) 2_655 4_566
S2 Ba2 S4 128.48(5) 2_645 4_566
S3 Ba2 S4 78.26(5) . 4_566
S3 Ba2 S2 80.62(4) 2_655 .
S2 Ba2 S2 119.91(3) 2_645 .
S3 Ba2 S2 68.91(4) . .
S4 Ba2 S2 95.15(5) 4_566 .
S3 Ba2 S1 92.01(4) 2_655 3_666
S2 Ba2 S1 75.39(5) 2_645 3_666
S3 Ba2 S1 131.10(5) . 3_666
S4 Ba2 S1 84.06(5) 4_566 3_666
S2 Ba2 S1 158.74(5) . 3_666
S3 Ba2 S4 74.57(4) 2_655 2_655
S2 Ba2 S4 136.67(4) 2_645 2_655
S3 Ba2 S4 140.33(4) . 2_655
S4 Ba2 S4 83.02(5) 4_566 2_655
S2 Ba2 S4 78.43(5) . 2_655
S1 Ba2 S4 80.39(5) 3_666 2_655
S3 Ba2 Ag 134.01(4) 2_655 4_566
S2 Ba2 Ag 97.43(4) 2_645 4_566
S3 Ba2 Ag 101.10(4) . 4_566
S4 Ba2 Ag 43.07(3) 4_566 4_566
S2 Ba2 Ag 137.68(4) . 4_566
S1 Ba2 Ag 42.59(3) 3_666 4_566
S4 Ba2 Ag 87.95(4) 2_655 4_566
S3 Ba2 In 85.60(4) 2_655 .
S2 Ba2 In 87.19(4) 2_645 .
S3 Ba2 In 39.71(3) . .
S4 Ba2 In 104.58(4) 4_566 .
S2 Ba2 In 37.76(3) . .
S1 Ba2 In 162.20(3) 3_666 .
S4 Ba2 In 115.71(3) 2_655 .
Ag Ba2 In 139.49(2) 4_566 .
S3 Ba2 In 38.60(3) 2_655 2_655
S2 Ba2 In 101.71(4) 2_645 2_655
S3 Ba2 In 149.90(3) . 2_655
S4 Ba2 In 119.34(3) 4_566 2_655
S2 Ba2 In 84.49(4) . 2_655
S1 Ba2 In 77.53(4) 3_666 2_655
S4 Ba2 In 37.33(3) 2_655 2_655
Ag Ba2 In 108.18(3) 4_566 2_655
In Ba2 In 110.195(18) . 2_655
S3 Ba2 Ag 149.71(3) 2_655 2_645
S2 Ba2 Ag 82.59(4) 2_645 2_645
S3 Ba2 Ag 38.77(3) . 2_645
S4 Ba2 Ag 52.67(4) 4_566 2_645
S2 Ba2 Ag 100.86(4) . 2_645
S1 Ba2 Ag 95.53(4) 3_666 2_645
S4 Ba2 Ag 135.62(3) 2_655 2_645
Ag Ba2 Ag 62.57(3) 4_566 2_645
In Ba2 Ag 78.348(18) . 2_645
In Ba2 Ag 170.443(18) 2_655 2_645
S3 Ba2 Ba1 130.21(3) 2_655 .
S2 Ba2 Ba1 130.76(3) 2_645 .
S3 Ba2 Ba1 49.91(3) . .
S4 Ba2 Ba1 49.33(4) 4_566 .
S2 Ba2 Ba1 49.61(3) . .
S1 Ba2 Ba1 133.38(3) 3_666 .
S4 Ba2 Ba1 91.73(3) 2_655 .
Ag Ba2 Ba1 91.65(3) 4_566 .
In Ba2 Ba1 57.33(3) . .
In Ba2 Ba1 121.048(14) 2_655 .
Ag Ba2 Ba1 59.335(14) 2_645 .
S2 In S1 120.77(6) . 2_545
S2 In S4 119.42(6) . .
S1 In S4 110.58(6) 2_545 .
S2 In S3 94.37(6) . .
S1 In S3 103.33(6) 2_545 .
S4 In S3 103.37(6) . .
S2 In Ba1 147.35(4) . 4_565
S1 In Ba1 55.70(4) 2_545 4_565
S4 In Ba1 55.11(4) . 4_565
S3 In Ba1 118.27(4) . 4_565
S2 In Ba1 55.32(4) . .
S1 In Ba1 90.54(5) 2_545 .
S4 In Ba1 154.00(4) . .
S3 In Ba1 55.41(4) . .
Ba1 In Ba1 144.91(2) 4_565 .
S2 In Ba2 54.57(4) . .
S1 In Ba2 152.17(4) 2_545 .
S4 In Ba2 91.92(5) . .
S3 In Ba2 53.88(4) . .
Ba1 In Ba2 145.36(2) 4_565 .
Ba1 In Ba2 63.92(2) . .
S2 In Ba1 128.05(4) . 2_545
S1 In Ba1 54.44(4) 2_545 2_545
S4 In Ba1 106.76(5) . 2_545
S3 In Ba1 50.59(4) . 2_545
Ba1 In Ba1 78.89(2) 4_565 2_545
Ba1 In Ba1 72.731(16) . 2_545
Ba2 In Ba1 104.405(18) . 2_545
S2 In Ba2 128.71(5) . 2_645
S1 In Ba2 104.98(5) 2_545 2_645
S4 In Ba2 54.85(4) . 2_645
S3 In Ba2 50.78(4) . 2_645
Ba1 In Ba2 77.37(2) 4_565 2_645
Ba1 In Ba2 106.190(19) . 2_645
Ba2 In Ba2 74.183(16) . 2_645
Ba1 In Ba2 62.447(18) 2_545 2_645
S1 Ag S4 116.92(6) 2_645 .
S1 Ag S3 123.08(6) 2_645 2_655
S4 Ag S3 119.77(6) . 2_655
S1 Ag Ba2 60.29(4) 2_645 4_565
S4 Ag Ba2 59.58(4) . 4_565
S3 Ag Ba2 167.78(5) 2_655 4_565
S1 Ag Ba2 141.92(5) 2_645 2_655
S4 Ag Ba2 83.83(5) . 2_655
S3 Ag Ba2 51.85(4) 2_655 2_655
Ba2 Ag Ba2 117.43(3) 4_565 2_655
S1 Ag Ba1 85.97(5) 2_645 2_655
S4 Ag Ba1 140.75(5) . 2_655
S3 Ag Ba1 52.29(4) 2_655 2_655
Ba2 Ag Ba1 119.33(3) 4_565 2_655
Ba2 Ag Ba1 61.37(2) 2_655 2_655
In S1 Ag 114.55(7) 2 2_655
In S1 Ba1 85.19(5) 2 3_566
Ag S1 Ba1 153.99(7) 2_655 3_566
In S1 Ba2 165.79(7) 2 3_666
Ag S1 Ba2 77.11(5) 2_655 3_666
Ba1 S1 Ba2 81.35(4) 3_566 3_666
In S1 Ba1 88.31(5) 2 .
Ag S1 Ba1 96.19(6) 2_655 .
Ba1 S1 Ba1 101.40(5) 3_566 .
Ba2 S1 Ba1 98.77(5) 3_666 .
In S2 Ba1 102.43(6) . 2
In S2 Ba2 101.71(5) . 2_655
Ba1 S2 Ba2 83.76(4) 2 2_655
In S2 Ba1 86.28(5) . .
Ba1 S2 Ba1 95.75(5) 2 .
Ba2 S2 Ba1 171.92(6) 2_655 .
In S2 Ba2 87.68(5) . .
Ba1 S2 Ba2 169.01(6) 2 .
Ba2 S2 Ba2 98.55(5) 2_655 .
Ba1 S2 Ba2 80.45(4) . .
In S3 Ag 172.54(7) . 2_645
In S3 Ba1 90.79(5) . 2_545
Ag S3 Ba1 93.04(6) 2_645 2_545
In S3 Ba2 90.62(5) . 2_645
Ag S3 Ba2 96.13(6) 2_645 2_645
Ba1 S3 Ba2 84.13(4) 2_545 2_645
In S3 Ba2 86.41(5) . .
Ag S3 Ba2 89.37(5) 2_645 .
Ba1 S3 Ba2 175.64(6) 2_545 .
Ba2 S3 Ba2 99.23(5) 2_645 .
In S3 Ba1 84.28(5) . .
Ag S3 Ba1 88.96(5) 2_645 .
Ba1 S3 Ba1 95.79(5) 2_545 .
Ba2 S3 Ba1 174.90(6) 2_645 .
Ba2 S3 Ba1 80.62(4) . .
In S4 Ag 115.04(7) . .
In S4 Ba1 85.63(5) . 4_565
Ag S4 Ba1 154.81(7) . 4_565
In S4 Ba2 166.29(7) . 4_565
Ag S4 Ba2 77.35(5) . 4_565
Ba1 S4 Ba2 80.93(4) 4_565 4_565
In S4 Ba2 87.83(5) . 2_645
Ag S4 Ba2 95.87(6) . 2_645
Ba1 S4 Ba2 99.30(5) 4_565 2_645
Ba2 S4 Ba2 96.98(5) 4_565 2_645

loop_
_geom_bond_atom_site_label_1
_geom_bond_atom_site_label_2
_geom_bond_distance
_geom_bond_site_symmetry_2
Ba1 S3 3.1280(18) 2
Ba1 S2 3.1425(18) 2_545
Ba1 S4 3.185(2) 4_566
Ba1 S2 3.2031(18) .
Ba1 S1 3.2100(19) 3_566
Ba1 S3 3.2157(17) .
Ba1 S1 3.2947(19) .
Ba1 In 3.8722(15) 4_566
Ba1 In 3.8869(14) .
Ba1 In 4.0483(9) 2
Ba1 Ag 4.0642(11) 2_645
Ba1 Ba2 4.1473(10) .
Ba2 S3 3.1383(17) 2_655
Ba2 S2 3.1464(17) 2_645
Ba2 S3 3.1951(18) .
Ba2 S4 3.2048(19) 4_566
Ba2 S2 3.2191(19) .
Ba2 S1 3.231(2) 3_666
Ba2 S4 3.3140(19) 2_655
Ba2 Ag 3.6261(13) 4_566
Ba2 In 3.9476(17) .
Ba2 In 4.0504(9) 2_655
Ba2 Ag 4.0625(11) 2_645
In S2 2.4191(17) .
In S1 2.4513(18) 2_545
In S4 2.4576(18) .
In S3 2.5270(17) .
In Ba1 3.8722(14) 4_565
In Ba1 4.0483(9) 2_545
In Ba2 4.0504(9) 2_645
Ag S1 2.5176(18) 2_645
Ag S4 2.5378(19) .
Ag S3 2.5443(17) 2_655
Ag Ba2 3.6261(13) 4_565
Ag Ba2 4.0625(11) 2_655
Ag Ba1 4.0642(11) 2_655
S1 In 2.4513(18) 2
S1 Ag 2.5176(18) 2_655
S1 Ba1 3.2100(19) 3_566
S1 Ba2 3.231(2) 3_666
S2 Ba1 3.1425(18) 2
S2 Ba2 3.1464(17) 2_655
S3 Ag 2.5443(17) 2_645
S3 Ba1 3.1280(18) 2_545
S3 Ba2 3.1383(17) 2_645
S4 Ba1 3.185(2) 4_565
S4 Ba2 3.2048(19) 4_565
S4 Ba2 3.3140(19) 2_645
